data_4304111
loop_
_publ_author_name
'Shigehisa Akine'
'Ayako Akimoto'
'Takuya Shiga'
'Hiroki Oshio'
'Tatsuya Nabeshima'

_publ_section_title
;
Synthesis, Stability, and Complexation Behavior of Isolable Salen-Type
N2S2 and N2SO Ligands Based on Thiol and Oxime Functionalities
;
_journal_name_full 'Inorganic Chemistry'
_journal_page_first 875
_journal_page_last 885
_journal_paper_doi 10.1021/ic701525c
_journal_volume 47
_journal_year 2008
_chemical_formula_moiety C18H18Cu2N2O4S2
_chemical_formula_sum 'C18 H18 Cu2 N2 O4 S2'
_chemical_formula_weight 517.54
_chemical_name_common L2Cu2
_chemical_name_systematic
; 
 ? 
;
_space_group_IT_number 2
_symmetry_cell_setting triclinic
_symmetry_space_group_name_Hall '-P 1'
_symmetry_space_group_name_H-M 'P -1'
_atom_sites_solution_hydrogens geom
_atom_sites_solution_primary direct
_atom_sites_solution_secondary difmap
_audit_creation_method SHELXL-97
_cell_angle_alpha 84.74(3)
_cell_angle_beta 74.90(2)
_cell_angle_gamma 69.13(3)
_cell_formula_units_Z 1
_cell_length_a 5.737(4)
_cell_length_b 8.386(7)
_cell_length_c 10.552(6)
_cell_measurement_reflns_used 4333
_cell_measurement_temperature 120
_cell_measurement_theta_max 27.00
_cell_measurement_theta_min 3.28
_cell_volume 458.0(6)
_computing_cell_refinement 'Rapid AUTO (Rigaku Corp.)'
_computing_data_collection 'Rapid AUTO (Rigaku Corp.)'
_computing_data_reduction 'Rapid AUTO (Rigaku Corp.)'
_computing_molecular_graphics ORTEP-3
_computing_publication_material ORTEP-3
_computing_structure_refinement 'SHELXL-97 (Sheldrick, 1997)'
_computing_structure_solution 'DIRDIF99 (Beurskens et al., 1999)'
_diffrn_ambient_temperature 120
_diffrn_measured_fraction_theta_full 0.993
_diffrn_measured_fraction_theta_max 0.993
_diffrn_measurement_device_type 'Rigaku R-AXIS Rapid'
_diffrn_measurement_method IP
_diffrn_radiation_monochromator graphite
_diffrn_radiation_source 'fine-focus sealed tube'
_diffrn_radiation_type MoK\a
_diffrn_radiation_wavelength 0.71069
_diffrn_reflns_av_R_equivalents 0.0169
_diffrn_reflns_av_sigmaI/netI 0.0222
_diffrn_reflns_limit_h_max 7
_diffrn_reflns_limit_h_min -7
_diffrn_reflns_limit_k_max 10
_diffrn_reflns_limit_k_min -10
_diffrn_reflns_limit_l_max 13
_diffrn_reflns_limit_l_min -12
_diffrn_reflns_number 4333
_diffrn_reflns_theta_full 27.00
_diffrn_reflns_theta_max 27.00
_diffrn_reflns_theta_min 3.28
_diffrn_standards_decay_% 0
_diffrn_standards_interval_count 0
_diffrn_standards_interval_time 0
_diffrn_standards_number 0
_exptl_absorpt_coefficient_mu 2.579
_exptl_absorpt_correction_T_max 0.8819
_exptl_absorpt_correction_T_min 0.4252
_exptl_absorpt_correction_type multi-scan
_exptl_absorpt_process_details 'Rapid AUTO (Rigaku Corp.)'
_exptl_crystal_colour 'dark brown'
_exptl_crystal_density_diffrn 1.877
_exptl_crystal_density_method 'not measured'
_exptl_crystal_description needle
_exptl_crystal_F_000 262
_exptl_crystal_size_max 0.40
_exptl_crystal_size_mid 0.05
_exptl_crystal_size_min 0.05
_refine_diff_density_max 0.555
_refine_diff_density_min -0.248
_refine_diff_density_rms 0.080
_refine_ls_extinction_method none
_refine_ls_goodness_of_fit_ref 1.108
_refine_ls_hydrogen_treatment mixed
_refine_ls_matrix_type full
_refine_ls_number_parameters 127
_refine_ls_number_reflns 1984
_refine_ls_number_restraints 0
_refine_ls_restrained_S_all 1.108
_refine_ls_R_factor_all 0.0246
_refine_ls_R_factor_gt 0.0228
_refine_ls_shift/su_max 0.001
_refine_ls_shift/su_mean 0.000
_refine_ls_structure_factor_coef Fsqd
_refine_ls_weighting_details 'calc w=1/[\s^2^(Fo^2^)+(0.0280P)^2^+0.3894P] where P=(Fo^2^+2Fc^2^)/3'
_refine_ls_weighting_scheme calc
_refine_ls_wR_factor_gt 0.0587
_refine_ls_wR_factor_ref 0.0596
_reflns_number_gt 1866
_reflns_number_total 1984
_reflns_threshold_expression >2sigma(I)
_cod_data_source_file ic701525c-file003_6.cif
_cod_data_source_block Cu2(L7)2
_cod_database_code 4304111

loop_
_symmetry_equiv_pos_as_xyz
'x, y, z'
'-x, -y, -z'

loop_
_atom_site_label
_atom_site_type_symbol
_atom_site_fract_x
_atom_site_fract_y
_atom_site_fract_z
_atom_site_U_iso_or_equiv
_atom_site_adp_type
_atom_site_occupancy
_atom_site_symmetry_multiplicity
_atom_site_calc_flag
_atom_site_refinement_flags
_atom_site_disorder_assembly
_atom_site_disorder_group
Cu1 Cu 0.27850(4) 0.45672(3) 0.91791(2) 0.01232(9) Uani 1 1 d . . .
C1 C 0.8699(4) 0.3200(2) 0.68601(19) 0.0148(4) Uani 1 1 d . . .
C2 C 0.8969(4) 0.2465(2) 0.80964(19) 0.0130(4) Uani 1 1 d . . .
C3 C 1.1473(4) 0.1468(3) 0.8210(2) 0.0159(4) Uani 1 1 d . . .
H1 H 1.1715 0.0987 0.9037 0.019 Uiso 1 1 calc R . .
C4 C 1.3572(4) 0.1174(3) 0.7153(2) 0.0184(4) Uani 1 1 d . . .
H2 H 1.5234 0.0504 0.7262 0.022 Uiso 1 1 calc R . .
C5 C 1.3283(4) 0.1851(3) 0.5920(2) 0.0185(4) Uani 1 1 d . . .
H3 H 1.4729 0.1632 0.5188 0.022 Uiso 1 1 calc R . .
C6 C 1.0875(4) 0.2837(3) 0.57866(19) 0.0175(4) Uani 1 1 d . . .
H4 H 1.0664 0.3288 0.4948 0.021 Uiso 1 1 calc R . .
S1 S 0.64718(9) 0.26549(6) 0.94904(4) 0.01437(11) Uani 1 1 d . . .
C7 C 0.6388(4) 0.4421(3) 0.65689(18) 0.0150(4) Uani 1 1 d . . .
H5 H 0.6503 0.4736 0.5673 0.018 Uiso 1 1 calc R . .
N1 N 0.4194(3) 0.5135(2) 0.73672(16) 0.0140(3) Uani 1 1 d . . .
O1 O 0.2512(3) 0.62945(19) 0.66549(13) 0.0178(3) Uani 1 1 d . . .
C8 C 0.0742(4) 0.7728(3) 0.74690(19) 0.0162(4) Uani 1 1 d . . .
H6 H 0.0120 0.8717 0.6903 0.019 Uiso 1 1 calc R . .
H7 H 0.1652 0.8047 0.8027 0.019 Uiso 1 1 calc R . .
C9 C -0.1531(4) 0.7329(3) 0.83314(19) 0.0150(4) Uani 1 1 d . . .
H8 H -0.2756 0.8362 0.8832 0.018 Uiso 1 1 calc R . .
H9 H -0.2430 0.6992 0.7777 0.018 Uiso 1 1 calc R . .
O2 O -0.0738(3) 0.60097(18) 0.92036(13) 0.0146(3) Uani 1 1 d . . .

loop_
_atom_site_aniso_label
_atom_site_aniso_U_11
_atom_site_aniso_U_22
_atom_site_aniso_U_33
_atom_site_aniso_U_23
_atom_site_aniso_U_13
_atom_site_aniso_U_12
Cu1 0.01064(13) 0.01392(13) 0.01114(13) 0.00293(8) -0.00283(9) -0.00333(9)
C1 0.0145(9) 0.0141(9) 0.0163(9) -0.0010(7) -0.0039(8) -0.0053(7)
C2 0.0128(8) 0.0123(9) 0.0145(9) -0.0028(7) -0.0025(7) -0.0050(7)
C3 0.0167(9) 0.0135(9) 0.0179(9) 0.0005(7) -0.0069(8) -0.0039(7)
C4 0.0148(9) 0.0141(9) 0.0247(10) -0.0015(8) -0.0056(8) -0.0020(7)
C5 0.0161(9) 0.0184(10) 0.0179(10) -0.0027(8) 0.0004(8) -0.0048(8)
C6 0.0191(10) 0.0178(10) 0.0139(9) -0.0016(7) -0.0022(8) -0.0053(8)
S1 0.0122(2) 0.0168(2) 0.0126(2) 0.00293(17) -0.00367(18) -0.00347(18)
C7 0.0167(9) 0.0176(9) 0.0113(9) 0.0019(7) -0.0045(8) -0.0065(8)
N1 0.0142(8) 0.0156(8) 0.0126(7) 0.0033(6) -0.0062(6) -0.0045(6)
O1 0.0146(7) 0.0219(8) 0.0116(6) 0.0034(5) -0.0048(6) 0.0003(6)
C8 0.0170(9) 0.0150(9) 0.0152(9) 0.0037(7) -0.0042(8) -0.0048(7)
C9 0.0134(9) 0.0151(9) 0.0143(9) 0.0029(7) -0.0047(7) -0.0021(7)
O2 0.0107(6) 0.0156(7) 0.0152(7) 0.0052(5) -0.0030(5) -0.0032(5)

loop_
_atom_type_symbol
_atom_type_description
_atom_type_scat_dispersion_real
_atom_type_scat_dispersion_imag
_atom_type_scat_source
C C 0.0033 0.0016 'International Tables Vol C Tables 4.2.6.8 and 6.1.1.4'
H H 0.0000 0.0000 'International Tables Vol C Tables 4.2.6.8 and 6.1.1.4'
N N 0.0061 0.0033 'International Tables Vol C Tables 4.2.6.8 and 6.1.1.4'
O O 0.0106 0.0060 'International Tables Vol C Tables 4.2.6.8 and 6.1.1.4'
S S 0.1246 0.1234 'International Tables Vol C Tables 4.2.6.8 and 6.1.1.4'
Cu Cu 0.3201 1.2651 'International Tables Vol C Tables 4.2.6.8 and 6.1.1.4'

loop_
_geom_angle_atom_site_label_1
_geom_angle_atom_site_label_2
_geom_angle_atom_site_label_3
_geom_angle
_geom_angle_site_symmetry_1
_geom_angle_site_symmetry_3
_geom_angle_publ_flag
O2 Cu1 O2 75.26(8) 2_567 . ?
O2 Cu1 N1 166.25(6) 2_567 . ?
O2 Cu1 N1 94.53(7) . . ?
O2 Cu1 S1 93.54(6) 2_567 . ?
O2 Cu1 S1 168.64(4) . . ?
N1 Cu1 S1 96.21(6) . . ?
C6 C1 C2 119.51(18) . . ?
C6 C1 C7 113.91(18) . . ?
C2 C1 C7 126.45(18) . . ?
C3 C2 C1 117.45(18) . . ?
C3 C2 S1 116.92(15) . . ?
C1 C2 S1 125.62(15) . . ?
C4 C3 C2 121.66(19) . . ?
C4 C3 H1 119.2 . . ?
C2 C3 H1 119.2 . . ?
C3 C4 C5 120.69(19) . . ?
C3 C4 H2 119.7 . . ?
C5 C4 H2 119.7 . . ?
C6 C5 C4 118.76(19) . . ?
C6 C5 H3 120.6 . . ?
C4 C5 H3 120.6 . . ?
C5 C6 C1 121.82(19) . . ?
C5 C6 H4 119.1 . . ?
C1 C6 H4 119.1 . . ?
C2 S1 Cu1 110.90(8) . . ?
N1 C7 C1 128.34(18) . . ?
N1 C7 H5 115.8 . . ?
C1 C7 H5 115.8 . . ?
C7 N1 O1 108.86(16) . . ?
C7 N1 Cu1 130.82(14) . . ?
O1 N1 Cu1 119.15(12) . . ?
N1 O1 C8 110.42(14) . . ?
O1 C8 C9 111.77(17) . . ?
O1 C8 H6 109.3 . . ?
C9 C8 H6 109.3 . . ?
O1 C8 H7 109.3 . . ?
C9 C8 H7 109.3 . . ?
H6 C8 H7 107.9 . . ?
O2 C9 C8 110.82(16) . . ?
O2 C9 H8 109.5 . . ?
C8 C9 H8 109.5 . . ?
O2 C9 H9 109.5 . . ?
C8 C9 H9 109.5 . . ?
H8 C9 H9 108.1 . . ?
C9 O2 Cu1 128.03(12) . 2_567 ?
C9 O2 Cu1 126.68(12) . . ?
Cu1 O2 Cu1 104.74(8) 2_567 . ?

loop_
_geom_bond_atom_site_label_1
_geom_bond_atom_site_label_2
_geom_bond_distance
_geom_bond_site_symmetry_2
_geom_bond_publ_flag
Cu1 O2 1.9326(16) 2_567 ?
Cu1 O2 1.9455(18) . ?
Cu1 N1 1.9591(19) . ?
Cu1 S1 2.2365(14) . ?
C1 C6 1.410(3) . ?
C1 C2 1.413(3) . ?
C1 C7 1.445(3) . ?
C2 C3 1.412(3) . ?
C2 S1 1.739(2) . ?
C3 C4 1.376(3) . ?
C3 H1 0.9500 . ?
C4 C5 1.397(3) . ?
C4 H2 0.9500 . ?
C5 C6 1.371(3) . ?
C5 H3 0.9500 . ?
C6 H4 0.9500 . ?
C7 N1 1.287(3) . ?
C7 H5 0.9500 . ?
N1 O1 1.420(2) . ?
O1 C8 1.442(3) . ?
C8 C9 1.509(3) . ?
C8 H6 0.9900 . ?
C8 H7 0.9900 . ?
C9 O2 1.397(2) . ?
C9 H8 0.9900 . ?
C9 H9 0.9900 . ?
O2 Cu1 1.9326(16) 2_567 ?

loop_
_geom_torsion_atom_site_label_1
_geom_torsion_atom_site_label_2
_geom_torsion_atom_site_label_3
_geom_torsion_atom_site_label_4
_geom_torsion
_geom_torsion_site_symmetry_1
_geom_torsion_site_symmetry_2
_geom_torsion_site_symmetry_3
_geom_torsion_site_symmetry_4
_geom_torsion_publ_flag
C6 C1 C2 C3 3.6(3) . . . . ?
C7 C1 C2 C3 -172.00(19) . . . . ?
C6 C1 C2 S1 -175.32(15) . . . . ?
C7 C1 C2 S1 9.1(3) . . . . ?
C1 C2 C3 C4 -1.9(3) . . . . ?
S1 C2 C3 C4 177.17(16) . . . . ?
C2 C3 C4 C5 -0.5(3) . . . . ?
C3 C4 C5 C6 1.0(3) . . . . ?
C4 C5 C6 C1 0.8(3) . . . . ?
C2 C1 C6 C5 -3.2(3) . . . . ?
C7 C1 C6 C5 172.95(19) . . . . ?
C3 C2 S1 Cu1 172.04(13) . . . . ?
C1 C2 S1 Cu1 -9.02(19) . . . . ?
O2 Cu1 S1 C2 170.99(8) 2_567 . . . ?
O2 Cu1 S1 C2 161.5(2) . . . . ?
N1 Cu1 S1 C2 0.70(8) . . . . ?
C6 C1 C7 N1 -172.1(2) . . . . ?
C2 C1 C7 N1 3.8(3) . . . . ?
C1 C7 N1 O1 177.86(18) . . . . ?
C1 C7 N1 Cu1 -14.9(3) . . . . ?
O2 Cu1 N1 C7 -124.4(3) 2_567 . . . ?
O2 Cu1 N1 C7 -165.73(18) . . . . ?
S1 Cu1 N1 C7 10.55(18) . . . . ?
O2 Cu1 N1 O1 41.7(3) 2_567 . . . ?
O2 Cu1 N1 O1 0.37(14) . . . . ?
S1 Cu1 N1 O1 176.65(12) . . . . ?
C7 N1 O1 C8 -147.80(17) . . . . ?
Cu1 N1 O1 C8 43.28(18) . . . . ?
N1 O1 C8 C9 -82.79(19) . . . . ?
O1 C8 C9 O2 62.8(2) . . . . ?
C8 C9 O2 Cu1 160.30(13) . . . 2_567 ?
C8 C9 O2 Cu1 -9.8(2) . . . . ?
O2 Cu1 O2 C9 171.99(19) 2_567 . . . ?
N1 Cu1 O2 C9 -17.36(16) . . . . ?
S1 Cu1 O2 C9 -178.23(17) . . . . ?
O2 Cu1 O2 Cu1 0.0 2_567 . . 2_567 ?
N1 Cu1 O2 Cu1 170.65(7) . . . 2_567 ?
S1 Cu1 O2 Cu1 9.8(3) . . . 2_567 ?
